data_4502779
loop_
_publ_author_name
'Xin, Ling-Yun'
'Liu, Guang-Zhen'
'Li, Xiao-Ling'
'Wang, Li-Ya'

_publ_section_title
;
 Structural Diversity for a Series of Metal(II) Complexes Based on
 Flexible 1,2-Phenylenediacetate and Dipyridyl-type Coligand
;
_journal_issue 1
_journal_name_full 'Crystal Growth &amp; Design'
_journal_page_first 147
_journal_paper_doi 10.1021/cg200903k
_journal_volume 12
_journal_year 2012
_chemical_formula_sum 'C11 H11 Mn0.5 N O2.5'
_chemical_formula_weight 224.68
_chemical_name_systematic
; 
 ? 
;
_space_group_IT_number 15
_symmetry_cell_setting monoclinic
_symmetry_space_group_name_Hall '-C 2yc'
_symmetry_space_group_name_H-M 'C 1 2/c 1'
_atom_sites_solution_hydrogens geom
_atom_sites_solution_primary direct
_atom_sites_solution_secondary difmap
_audit_creation_method SHELXL-97
_cell_angle_alpha 90.00
_cell_angle_beta 104.481(2)
_cell_angle_gamma 90.00
_cell_formula_units_Z 8
_cell_length_a 13.3501(19)
_cell_length_b 18.330(3)
_cell_length_c 8.5877(12)
_cell_measurement_reflns_used 1930
_cell_measurement_temperature 296(2)
_cell_measurement_theta_max 22.58
_cell_measurement_theta_min 2.79
_cell_volume 2034.7(5)
_computing_cell_refinement 'Bruker SMART'
_computing_data_collection 'Bruker SMART'
_computing_data_reduction 'Bruker SAINT'
_computing_molecular_graphics 'Bruker SHELXTL'
_computing_publication_material 'Bruker SHELXTL'
_computing_structure_refinement 'SHELXL-97 (Sheldrick, 1997)'
_computing_structure_solution 'SHELXS-97 (Sheldrick, 1990)'
_diffrn_ambient_temperature 296(2)
_diffrn_measured_fraction_theta_full 0.994
_diffrn_measured_fraction_theta_max 0.994
_diffrn_measurement_device_type 'CCD area detector'
_diffrn_measurement_method 'phi and omega scans'
_diffrn_radiation_monochromator graphite
_diffrn_radiation_source 'fine-focus sealed tube'
_diffrn_radiation_type MoK\a
_diffrn_radiation_wavelength 0.71073
_diffrn_reflns_av_R_equivalents 0.0370
_diffrn_reflns_av_sigmaI/netI 0.0369
_diffrn_reflns_limit_h_max 17
_diffrn_reflns_limit_h_min -17
_diffrn_reflns_limit_k_max 23
_diffrn_reflns_limit_k_min -24
_diffrn_reflns_limit_l_max 11
_diffrn_reflns_limit_l_min -11
_diffrn_reflns_number 9384
_diffrn_reflns_theta_full 28.29
_diffrn_reflns_theta_max 28.29
_diffrn_reflns_theta_min 2.79
_diffrn_standards_decay_% 0
_diffrn_standards_interval_count 0
_diffrn_standards_interval_time 0
_diffrn_standards_number 0
_exptl_absorpt_coefficient_mu 0.686
_exptl_absorpt_correction_T_max 0.9161
_exptl_absorpt_correction_T_min 0.8418
_exptl_absorpt_correction_type multi-scan
_exptl_absorpt_process_details sadabs
_exptl_crystal_colour colourless
_exptl_crystal_density_diffrn 1.467
_exptl_crystal_density_method 'not measured'
_exptl_crystal_description block
_exptl_crystal_F_000 932
_exptl_crystal_size_max 0.26
_exptl_crystal_size_mid 0.18
_exptl_crystal_size_min 0.13
_refine_diff_density_max 0.347
_refine_diff_density_min -0.337
_refine_diff_density_rms 0.050
_refine_ls_extinction_method none
_refine_ls_goodness_of_fit_ref 1.017
_refine_ls_hydrogen_treatment constr
_refine_ls_matrix_type full
_refine_ls_number_parameters 137
_refine_ls_number_reflns 2524
_refine_ls_number_restraints 0
_refine_ls_restrained_S_all 1.017
_refine_ls_R_factor_all 0.0599
_refine_ls_R_factor_gt 0.0380
_refine_ls_shift/su_max 0.000
_refine_ls_shift/su_mean 0.000
_refine_ls_structure_factor_coef Fsqd
_refine_ls_weighting_details 'calc w=1/[\s^2^(Fo^2^)+(0.0294P)^2^+1.6301P] where P=(Fo^2^+2Fc^2^)/3'
_refine_ls_weighting_scheme calc
_refine_ls_wR_factor_gt 0.0777
_refine_ls_wR_factor_ref 0.0862
_reflns_number_gt 1853
_reflns_number_total 2524
_reflns_threshold_expression >2sigma(I)
_cod_data_source_file cg200903k_si_013.cif
_cod_data_source_block a
_cod_depositor_comments
;
The following automatic conversions were performed:

'_symmetry_cell_setting' value 'Monoclinic' changed to 'monoclinic'
according to /home/saulius/struct/CIF-dictionaries/cif_core.dic
dictionary named 'cif_core.dic' version 2.4.1 from 2010-06-29.

Automatic conversion script
Id: cif_fix_values 1715 2011-07-08 13:25:40Z adriana 
;
_cod_original_sg_symbol_H-M C2/c
_cod_original_formula_sum 'C11 H11 Mn0.50 N O2.50'
_cod_database_code 4502779

loop_
_symmetry_equiv_pos_as_xyz
'x, y, z'
'-x, y, -z+1/2'
'x+1/2, y+1/2, z'
'-x+1/2, y+1/2, -z+1/2'
'-x, -y, -z'
'x, -y, z-1/2'
'-x+1/2, -y+1/2, -z'
'x+1/2, -y+1/2, z-1/2'

loop_
_atom_site_label
_atom_site_type_symbol
_atom_site_fract_x
_atom_site_fract_y
_atom_site_fract_z
_atom_site_U_iso_or_equiv
_atom_site_adp_type
_atom_site_occupancy
_atom_site_symmetry_multiplicity
_atom_site_calc_flag
_atom_site_refinement_flags
Mn1 Mn 0.5000 0.61416(2) 0.7500 0.03371(13) Uani 1 2 d S
N1 N 0.33816(12) 0.61074(9) 0.57716(19) 0.0389(4) Uani 1 1 d .
O1 O 0.43836(12) 0.59622(8) 0.99255(18) 0.0517(4) Uani 1 1 d .
O2 O 0.45074(12) 0.70438(8) 0.89470(17) 0.0499(4) Uani 1 1 d .
O3W O 0.5000 0.49469(11) 0.7500 0.0482(5) Uani 1 2 d S
H1W H 0.4923 0.4750 0.8359 0.072 Uiso 1 1 d R
C1 C 0.43102(14) 0.66416(11) 1.0002(2) 0.0372(5) Uani 1 1 d .
C2 C 0.39593(16) 0.69847(12) 1.1388(2) 0.0436(5) Uani 1 1 d .
H2A H 0.3221 0.7075 1.1046 0.052 Uiso 1 1 calc R
H2B H 0.4078 0.6640 1.2273 0.052 Uiso 1 1 calc R
C3 C 0.45033(15) 0.76904(11) 1.1982(2) 0.0393(5) Uani 1 1 d .
C4 C 0.40309(19) 0.83561(13) 1.1498(3) 0.0545(6) Uani 1 1 d .
H4 H 0.3369 0.8361 1.0816 0.065 Uiso 1 1 calc R
C5 C 0.4514(2) 0.90066(13) 1.2000(3) 0.0655(7) Uani 1 1 d .
H5 H 0.4181 0.9445 1.1659 0.079 Uiso 1 1 calc R
C6 C 0.26393(16) 0.65793(12) 0.5847(3) 0.0485(6) Uani 1 1 d .
H6 H 0.2765 0.6909 0.6697 0.058 Uiso 1 1 calc R
C7 C 0.16908(16) 0.66083(13) 0.4736(3) 0.0520(6) Uani 1 1 d .
H7 H 0.1196 0.6946 0.4856 0.062 Uiso 1 1 calc R
C8 C 0.14807(14) 0.61331(11) 0.3443(2) 0.0381(4) Uani 1 1 d .
C9 C 0.22503(15) 0.56449(12) 0.3362(3) 0.0441(5) Uani 1 1 d .
H9 H 0.2148 0.5313 0.2517 0.053 Uiso 1 1 calc R
C10 C 0.31743(16) 0.56458(12) 0.4531(3) 0.0454(5) Uani 1 1 d .
H10 H 0.3677 0.5307 0.4449 0.054 Uiso 1 1 calc R
C11 C 0.04705(14) 0.61543(13) 0.2164(3) 0.0455(5) Uani 1 1 d .
H11A H 0.0458 0.6589 0.1514 0.055 Uiso 1 1 calc R
H11B H 0.0437 0.5734 0.1465 0.055 Uiso 1 1 calc R

loop_
_atom_site_aniso_label
_atom_site_aniso_U_11
_atom_site_aniso_U_22
_atom_site_aniso_U_33
_atom_site_aniso_U_23
_atom_site_aniso_U_13
_atom_site_aniso_U_12
Mn1 0.0308(2) 0.0339(2) 0.0303(2) 0.000 -0.00383(16) 0.000
N1 0.0297(8) 0.0431(9) 0.0377(9) -0.0012(8) -0.0034(7) 0.0021(7)
O1 0.0666(10) 0.0375(9) 0.0452(9) -0.0018(7) 0.0029(8) -0.0011(7)
O2 0.0673(10) 0.0444(9) 0.0367(8) 0.0016(7) 0.0107(7) 0.0013(7)
O3W 0.0663(14) 0.0366(11) 0.0388(11) 0.000 0.0078(10) 0.000
C1 0.0324(10) 0.0406(11) 0.0313(10) -0.0013(9) -0.0059(8) -0.0009(8)
C2 0.0398(12) 0.0510(13) 0.0379(11) -0.0004(10) 0.0057(9) -0.0038(9)
C3 0.0420(11) 0.0415(11) 0.0335(11) -0.0011(9) 0.0080(9) 0.0025(9)
C4 0.0606(15) 0.0554(15) 0.0433(13) 0.0023(11) 0.0052(11) 0.0138(12)
C5 0.098(2) 0.0415(14) 0.0580(17) 0.0042(11) 0.0205(14) 0.0148(12)
C6 0.0368(11) 0.0547(14) 0.0465(13) -0.0138(11) -0.0035(9) 0.0065(10)
C7 0.0351(11) 0.0566(14) 0.0557(14) -0.0113(11) -0.0047(10) 0.0128(10)
C8 0.0283(9) 0.0430(11) 0.0385(11) 0.0040(9) -0.0002(8) -0.0025(9)
C9 0.0351(11) 0.0481(12) 0.0428(12) -0.0090(10) -0.0024(9) 0.0010(9)
C10 0.0334(11) 0.0449(12) 0.0510(13) -0.0060(10) -0.0022(9) 0.0071(9)
C11 0.0340(10) 0.0563(13) 0.0394(11) 0.0025(10) -0.0037(9) 0.0006(10)

loop_
_atom_type_symbol
_atom_type_description
_atom_type_scat_dispersion_real
_atom_type_scat_dispersion_imag
_atom_type_scat_source
C C 0.0033 0.0016 'International Tables Vol C Tables 4.2.6.8 and 6.1.1.4'
H H 0.0000 0.0000 'International Tables Vol C Tables 4.2.6.8 and 6.1.1.4'
N N 0.0061 0.0033 'International Tables Vol C Tables 4.2.6.8 and 6.1.1.4'
O O 0.0106 0.0060 'International Tables Vol C Tables 4.2.6.8 and 6.1.1.4'
Mn Mn 0.3368 0.7283 'International Tables Vol C Tables 4.2.6.8 and 6.1.1.4'

loop_
_geom_angle_atom_site_label_1
_geom_angle_atom_site_label_2
_geom_angle_atom_site_label_3
_geom_angle
_geom_angle_site_symmetry_1
_geom_angle_site_symmetry_3
O3W Mn1 O2 136.96(4) . .
O3W Mn1 O2 136.96(4) . 2_656
O2 Mn1 O2 86.09(8) . 2_656
O3W Mn1 N1 88.44(4) . 2_656
O2 Mn1 N1 91.18(6) . 2_656
O2 Mn1 N1 91.10(6) 2_656 2_656
O3W Mn1 N1 88.44(4) . .
O2 Mn1 N1 91.10(6) . .
O2 Mn1 N1 91.18(6) 2_656 .
N1 Mn1 N1 176.87(9) 2_656 .
O3W Mn1 O1 82.27(3) . .
O2 Mn1 O1 54.88(5) . .
O2 Mn1 O1 140.53(5) 2_656 .
N1 Mn1 O1 84.74(6) 2_656 .
N1 Mn1 O1 94.84(6) . .
O3W Mn1 O1 82.27(3) . 2_656
O2 Mn1 O1 140.53(5) . 2_656
O2 Mn1 O1 54.88(5) 2_656 2_656
N1 Mn1 O1 94.84(6) 2_656 2_656
N1 Mn1 O1 84.74(6) . 2_656
O1 Mn1 O1 164.54(7) . 2_656
C6 N1 C10 116.32(16) . .
C6 N1 Mn1 122.90(13) . .
C10 N1 Mn1 120.49(13) . .
C1 O1 Mn1 87.63(13) . .
C1 O2 Mn1 96.34(13) . .
Mn1 O3W H1W 115.1 . .
O2 C1 O1 121.1(2) . .
O2 C1 C2 119.15(18) . .
O1 C1 C2 119.76(19) . .
C3 C2 C1 113.75(17) . .
C3 C2 H2A 108.8 . .
C1 C2 H2A 108.8 . .
C3 C2 H2B 108.8 . .
C1 C2 H2B 108.8 . .
H2A C2 H2B 107.7 . .
C4 C3 C3 118.51(13) . 2_657
C4 C3 C2 120.54(19) . .
C3 C3 C2 120.95(11) 2_657 .
C5 C4 C3 121.8(2) . .
C5 C4 H4 119.1 . .
C3 C4 H4 119.1 . .
C5 C5 C4 119.70(14) 2_657 .
C5 C5 H5 120.2 2_657 .
C4 C5 H5 120.2 . .
N1 C6 C7 123.8(2) . .
N1 C6 H6 118.1 . .
C7 C6 H6 118.1 . .
C6 C7 C8 119.8(2) . .
C6 C7 H7 120.1 . .
C8 C7 H7 120.1 . .
C9 C8 C7 116.47(18) . .
C9 C8 C11 121.40(18) . .
C7 C8 C11 122.12(19) . .
C8 C9 C10 120.26(19) . .
C8 C9 H9 119.9 . .
C10 C9 H9 119.9 . .
N1 C10 C9 123.37(19) . .
N1 C10 H10 118.3 . .
C9 C10 H10 118.3 . .
C11 C11 C8 113.5(2) 2 .
C11 C11 H11A 108.9 2 .
C8 C11 H11A 108.9 . .
C11 C11 H11B 108.9 2 .
C8 C11 H11B 108.9 . .
H11A C11 H11B 107.7 . .

loop_
_geom_bond_atom_site_label_1
_geom_bond_atom_site_label_2
_geom_bond_distance
_geom_bond_site_symmetry_2
Mn1 O3W 2.190(2) .
Mn1 O2 2.2626(15) .
Mn1 O2 2.2626(15) 2_656
Mn1 N1 2.2959(15) 2_656
Mn1 N1 2.2959(15) .
Mn1 O1 2.4456(16) .
Mn1 O1 2.4456(16) 2_656
N1 C6 1.329(3) .
N1 C10 1.334(3) .
O1 C1 1.252(2) .
O2 C1 1.246(2) .
O3W H1W 0.8500 .
C1 C2 1.520(3) .
C2 C3 1.508(3) .
C2 H2A 0.9700 .
C2 H2B 0.9700 .
C3 C4 1.389(3) .
C3 C3 1.400(4) 2_657
C4 C5 1.373(3) .
C4 H4 0.9300 .
C5 C5 1.365(5) 2_657
C5 H5 0.9300 .
C6 C7 1.383(3) .
C6 H6 0.9300 .
C7 C8 1.383(3) .
C7 H7 0.9300 .
C8 C9 1.377(3) .
C8 C11 1.512(3) .
C9 C10 1.382(3) .
C9 H9 0.9300 .
C10 H10 0.9300 .
C11 C11 1.508(4) 2
C11 H11A 0.9700 .
C11 H11B 0.9700 .

loop_
_geom_hbond_atom_site_label_D
_geom_hbond_atom_site_label_H
_geom_hbond_atom_site_label_A
_geom_hbond_distance_DH
_geom_hbond_distance_HA
_geom_hbond_distance_DA
_geom_hbond_angle_DHA
_geom_hbond_site_symmetry_A
O3W H1W O1 0.85 2.01 2.7262(19) 141.0 5_667

loop_
_geom_torsion_atom_site_label_1
_geom_torsion_atom_site_label_2
_geom_torsion_atom_site_label_3
_geom_torsion_atom_site_label_4
_geom_torsion
_geom_torsion_site_symmetry_1
_geom_torsion_site_symmetry_4
O3W Mn1 N1 C6 142.47(17) . .
O2 Mn1 N1 C6 5.52(17) . .
O2 Mn1 N1 C6 -80.59(17) 2_656 .
N1 Mn1 N1 C6 142.47(17) 2_656 .
O1 Mn1 N1 C6 60.36(17) . .
O1 Mn1 N1 C6 -135.15(17) 2_656 .
O3W Mn1 N1 C10 -43.94(16) . .
O2 Mn1 N1 C10 179.12(16) . .
O2 Mn1 N1 C10 93.01(17) 2_656 .
N1 Mn1 N1 C10 -43.94(16) 2_656 .
O1 Mn1 N1 C10 -126.04(16) . .
O1 Mn1 N1 C10 38.44(16) 2_656 .
O3W Mn1 O1 C1 -177.26(11) . .
O2 Mn1 O1 C1 -1.56(11) . .
O2 Mn1 O1 C1 8.27(15) 2_656 .
N1 Mn1 O1 C1 93.61(12) 2_656 .
N1 Mn1 O1 C1 -89.50(12) . .
O1 Mn1 O1 C1 -177.26(11) 2_656 .
O3W Mn1 O2 C1 7.82(14) . .
O2 Mn1 O2 C1 -172.18(14) 2_656 .
N1 Mn1 O2 C1 -81.15(12) 2_656 .
N1 Mn1 O2 C1 96.71(12) . .
O1 Mn1 O2 C1 1.57(11) . .
O1 Mn1 O2 C1 179.77(11) 2_656 .
Mn1 O2 C1 O1 -2.9(2) . .
Mn1 O2 C1 C2 178.02(14) . .
Mn1 O1 C1 O2 2.70(18) . .
Mn1 O1 C1 C2 -178.26(15) . .
O2 C1 C2 C3 -38.1(3) . .
O1 C1 C2 C3 142.84(19) . .
C1 C2 C3 C4 99.5(2) . .
C1 C2 C3 C3 -79.9(3) . 2_657
C3 C3 C4 C5 0.5(4) 2_657 .
C2 C3 C4 C5 -179.0(2) . .
C3 C4 C5 C5 0.0(5) . 2_657
C10 N1 C6 C7 0.3(3) . .
Mn1 N1 C6 C7 174.18(18) . .
N1 C6 C7 C8 -0.9(4) . .
C6 C7 C8 C9 0.7(3) . .
C6 C7 C8 C11 -178.1(2) . .
C7 C8 C9 C10 0.0(3) . .
C11 C8 C9 C10 178.8(2) . .
C6 N1 C10 C9 0.4(3) . .
Mn1 N1 C10 C9 -173.65(17) . .
C8 C9 C10 N1 -0.5(4) . .
C9 C8 C11 C11 131.15(17) . 2
C7 C8 C11 C11 -50.1(2) . 2
